data_7056607
loop_
_publ_author_name
'Azary, Akbar'
'Bezaatpour, Abolfazl'
'Zahri, Saber'
'Amiri, Mandana'

_publ_section_title
;
 Synthesis, characterization, Crystal structure Electrochemical,
 Solvatochromic and Biological investigation of Novel N4 and N3 type
 Cu(II) Schiff base complexes
;
_journal_name_full 'New J. Chem.'
_journal_paper_doi 10.1039/C7NJ02187A
_journal_year 2017
_chemical_formula_moiety 'C20 H18 Cl2 Cu N3'
_chemical_formula_sum 'C20 H18 Cl2 Cu N3'
_chemical_formula_weight 434.68
_space_group_crystal_system triclinic
_space_group_IT_number 2
_space_group_name_Hall '-P 1'
_space_group_name_H-M_alt 'P -1'
_symmetry_space_group_name_Hall '-P 1'
_symmetry_space_group_name_H-M 'P -1'
_atom_sites_solution_hydrogens mixed
_audit_creation_date 2017-06-11T18:17:16-00:00
_audit_creation_method 'WinGX routine CIF_UPDATE'
_audit_update_record
;
2017-06-12 deposited with the CCDC.
2017-09-11 downloaded from the CCDC.
;
_cell_angle_alpha 76.80(3)
_cell_angle_beta 75.49(3)
_cell_angle_gamma 83.62(3)
_cell_formula_units_Z 2
_cell_length_a 7.1742(14)
_cell_length_b 11.350(2)
_cell_length_c 12.470(3)
_cell_measurement_reflns_used 1026
_cell_measurement_temperature 293(2)
_cell_measurement_theta_max 21.18
_cell_measurement_theta_min 2.77
_cell_volume 955.5(4)
_computing_cell_refinement 'STOE X-AREA'
_computing_data_collection 'STOE X-AREA'
_computing_data_reduction 'STOE X-RED'
_computing_structure_refinement 'SHELXL-2014 (Sheldrick, 2014)'
_diffrn_ambient_temperature 293(2)
_diffrn_detector 'image plate (34 cm diameter)'
_diffrn_detector_area_resol_mean 6.67
_diffrn_measured_fraction_theta_full 0.79
_diffrn_measured_fraction_theta_max 0.972
_diffrn_measurement_device '2-circle goniometer'
_diffrn_measurement_device_type 'STOE IPDS 2T'
_diffrn_measurement_method 'rotation method'
_diffrn_radiation_monochromator 'plane graphite'
_diffrn_radiation_type MoK\a
_diffrn_radiation_wavelength 0.71073
_diffrn_reflns_av_R_equivalents 0.4104
_diffrn_reflns_Laue_measured_fraction_full 0.99
_diffrn_reflns_Laue_measured_fraction_max 0.972
_diffrn_reflns_limit_h_max 7
_diffrn_reflns_limit_h_min -7
_diffrn_reflns_limit_k_max 12
_diffrn_reflns_limit_k_min -12
_diffrn_reflns_limit_l_max 13
_diffrn_reflns_limit_l_min -13
_diffrn_reflns_number 5909
_diffrn_reflns_point_group_measured_fraction_full 0.99
_diffrn_reflns_point_group_measured_fraction_max 0.972
_diffrn_reflns_theta_full 25
_diffrn_reflns_theta_max 23.254
_diffrn_reflns_theta_min 3.041
_diffrn_source 'sealed X-ray tube, 12 x 0.4 mm long-fine focus'
_exptl_absorpt_coefficient_mu 1.431
_exptl_absorpt_correction_T_max 0.9293
_exptl_absorpt_correction_T_min 0.8046
_exptl_absorpt_correction_type integration
_exptl_crystal_colour green
_exptl_crystal_density_diffrn 1.511
_exptl_crystal_description prisma
_exptl_crystal_F_000 444
_exptl_crystal_recrystallization_method acetonitrile
_exptl_crystal_size_max 0.37
_exptl_crystal_size_mid 0.14
_exptl_crystal_size_min 0.11
_refine_diff_density_max 0.394
_refine_diff_density_min -0.344
_refine_diff_density_rms 0.075
_refine_ls_extinction_method none
_refine_ls_goodness_of_fit_ref 0.587
_refine_ls_hydrogen_treatment constr
_refine_ls_matrix_type full
_refine_ls_number_parameters 235
_refine_ls_number_reflns 2668
_refine_ls_number_restraints 227
_refine_ls_restrained_S_all 0.569
_refine_ls_R_factor_all 0.3636
_refine_ls_R_factor_gt 0.0879
_refine_ls_shift/su_max 0
_refine_ls_shift/su_mean 0
_refine_ls_structure_factor_coef Fsqd
_refine_ls_weighting_details 'w=1/[\s^2^(Fo^2^)+(0.0001P)^2^] where P=(Fo^2^+2Fc^2^)/3'
_refine_ls_weighting_scheme calc
_refine_ls_wR_factor_gt 0.1337
_refine_ls_wR_factor_ref 0.2442
_reflns_number_gt 393
_reflns_number_total 2668
_reflns_threshold_expression 'I > 2\s(I)'
_cod_data_source_file c7nj02187a2.cif
_cod_data_source_block sad1_CCDC1
_cod_database_code 7056607
_shelx_estimated_absorpt_t_min 0.62
_shelx_estimated_absorpt_t_max 0.858

loop_
_symmetry_equiv_pos_as_xyz
'x, y, z'
'-x, -y, -z'

loop_
_atom_site_label
_atom_site_type_symbol
_atom_site_fract_x
_atom_site_fract_y
_atom_site_fract_z
_atom_site_U_iso_or_equiv
_atom_site_adp_type
_atom_site_occupancy
_atom_site_calc_flag
Cu1 Cu 1.2228(4) 0.2887(2) 0.0398(3) 0.0867(12) Uani 1 d
Cl1 Cl 1.3697(8) 0.1249(5) 0.1637(6) 0.096(2) Uani 1 d
Cl2 Cl 1.4832(8) 0.3791(5) -0.0848(5) 0.100(2) Uani 1 d
N1 N 1.162(3) 0.1911(13) -0.0647(18) 0.085(4) Uani 1 d
N2 N 0.935(2) 0.2832(15) 0.0999(17) 0.085(4) Uani 1 d
N3 N 1.186(2) 0.4101(13) 0.1406(16) 0.084(4) Uani 1 d
H1 H 1.2029 0.4064 0.2252 0.1 Uiso 1 d
C1 C 0.965(3) 0.1694(16) -0.046(2) 0.081(5) Uani 1 d
C2 C 0.856(3) 0.2288(18) 0.043(2) 0.091(6) Uani 1 d
H14 H 0.7227 0.2282 0.0602 0.109 Uiso 1 calc
C3 C 0.847(3) 0.3492(18) 0.188(2) 0.084(4) Uani 1 d
H13 H 0.7229 0.3848 0.1721 0.101 Uiso 1 calc
C4 C 0.979(3) 0.4589(18) 0.170(2) 0.091(5) Uani 1 d
H7 H 0.9551 0.5196 0.1043 0.109 Uiso 1 calc
C5 C 0.930(3) 0.5193(16) 0.271(2) 0.078(5) Uani 1 d
C6 C 0.733(3) 0.545(2) 0.316(2) 0.099(6) Uani 1 d
H6 H 0.6386 0.5185 0.2897 0.119 Uiso 1 calc
C7 C 0.684(4) 0.6091(18) 0.401(2) 0.099(6) Uani 1 d
H5 H 0.5543 0.6261 0.4322 0.118 Uiso 1 calc
C8 C 0.819(4) 0.648(2) 0.441(2) 0.114(7) Uani 1 d
H4 H 0.7803 0.6862 0.5024 0.137 Uiso 1 calc
C9 C 1.026(4) 0.631(2) 0.390(2) 0.103(6) Uani 1 d
H3 H 1.1182 0.6633 0.4139 0.123 Uiso 1 calc
C10 C 1.082(4) 0.565(2) 0.302(2) 0.109(7) Uani 1 d
H2 H 1.2103 0.5521 0.2662 0.131 Uiso 1 calc
C11 C 0.802(3) 0.2712(18) 0.307(2) 0.083(5) Uani 1 d
C12 C 0.947(4) 0.2161(19) 0.365(2) 0.099(7) Uani 1 d
H12 H 1.0764 0.2295 0.3317 0.118 Uiso 1 calc
C13 C 0.894(3) 0.1427(17) 0.471(2) 0.082(6) Uani 1 d
H11 H 0.9886 0.1138 0.511 0.098 Uiso 1 calc
C14 C 0.708(4) 0.110(2) 0.520(3) 0.111(7) Uani 1 d
H10 H 0.6744 0.0587 0.5902 0.134 Uiso 1 calc
C15 C 0.574(3) 0.160(2) 0.456(2) 0.110(8) Uani 1 d
H9 H 0.4439 0.1476 0.4881 0.131 Uiso 1 calc
C16 C 0.624(3) 0.223(2) 0.351(3) 0.117(7) Uani 1 d
H8 H 0.536 0.2365 0.3059 0.141 Uiso 1 calc
C17 C 0.892(3) 0.1108(17) -0.1044(19) 0.073(5) Uani 1 d
H18 H 0.7596 0.1052 -0.0919 0.088 Uiso 1 calc
C18 C 1.012(3) 0.0614(17) -0.180(2) 0.078(5) Uani 1 d
H17 H 0.9612 0.0141 -0.2165 0.093 Uiso 1 calc
C19 C 1.215(3) 0.0731(17) -0.212(2) 0.080(5) Uani 1 d
H16 H 1.3028 0.0422 -0.2693 0.096 Uiso 1 calc
C20 C 1.257(3) 0.1418(18) -0.139(2) 0.081(5) Uani 1 d
H15 H 1.3881 0.1511 -0.1521 0.097 Uiso 1 calc

loop_
_atom_site_aniso_label
_atom_site_aniso_U_11
_atom_site_aniso_U_22
_atom_site_aniso_U_33
_atom_site_aniso_U_23
_atom_site_aniso_U_13
_atom_site_aniso_U_12
Cu1 0.0556(16) 0.0733(18) 0.136(3) -0.0297(17) -0.0231(17) -0.0056(13)
Cl1 0.072(4) 0.090(4) 0.131(6) -0.027(4) -0.031(4) -0.003(3)
Cl2 0.067(4) 0.087(4) 0.140(6) -0.027(4) -0.006(4) -0.016(3)
N1 0.073(8) 0.060(10) 0.129(12) -0.038(8) -0.022(8) 0.000(8)
N2 0.050(6) 0.081(11) 0.123(12) -0.033(8) -0.007(6) -0.009(6)
N3 0.070(8) 0.073(8) 0.112(11) -0.028(7) -0.019(8) -0.013(7)
C1 0.064(8) 0.044(11) 0.147(16) -0.039(9) -0.034(10) 0.016(8)
C2 0.067(8) 0.080(14) 0.138(17) -0.046(11) -0.033(10) 0.010(10)
C3 0.058(8) 0.086(12) 0.115(11) -0.033(7) -0.025(8) 0.010(8)
C4 0.081(10) 0.086(11) 0.106(13) -0.026(8) -0.021(10) 0.001(8)
C5 0.084(10) 0.052(11) 0.103(14) -0.014(8) -0.046(10) 0.022(9)
C6 0.081(10) 0.109(16) 0.116(18) -0.043(11) -0.016(12) -0.018(12)
C7 0.104(13) 0.084(15) 0.103(18) -0.024(11) -0.002(12) -0.021(12)
C8 0.142(15) 0.120(16) 0.079(17) -0.026(12) -0.001(14) -0.044(16)
C9 0.124(13) 0.102(16) 0.080(17) -0.005(11) -0.009(13) -0.061(14)
C10 0.101(12) 0.121(17) 0.109(18) -0.028(11) -0.015(13) -0.034(13)
C11 0.048(9) 0.078(12) 0.119(11) -0.028(9) -0.009(9) 0.002(8)
C12 0.074(11) 0.069(14) 0.145(18) -0.014(11) -0.026(11) 0.015(10)
C13 0.070(10) 0.059(13) 0.133(16) -0.038(10) -0.041(13) 0.005(10)
C14 0.087(13) 0.084(15) 0.162(18) -0.052(13) 0.001(13) -0.012(12)
C15 0.034(10) 0.127(19) 0.15(2) -0.049(14) 0.026(11) -0.015(11)
C16 0.057(11) 0.143(19) 0.150(18) -0.054(14) 0.008(12) -0.023(11)
C17 0.079(11) 0.062(13) 0.078(15) 0.005(9) -0.027(10) -0.024(10)
C18 0.077(11) 0.067(12) 0.102(16) -0.014(10) -0.042(11) -0.016(11)
C19 0.077(10) 0.077(13) 0.088(15) -0.014(9) -0.022(11) -0.012(11)
C20 0.050(9) 0.076(14) 0.124(17) -0.031(10) -0.023(10) -0.002(9)

loop_
_atom_type_symbol
_atom_type_description
_atom_type_scat_dispersion_real
_atom_type_scat_dispersion_imag
_atom_type_scat_source
C C 0.003 0.002 'International Tables Vol C Tables 4.2.6.8 and 6.1.1.4'
H H 0 0 'International Tables Vol C Tables 4.2.6.8 and 6.1.1.4'
Cl Cl 0.148 0.159 'International Tables Vol C Tables 4.2.6.8 and 6.1.1.4'
Cu Cu 0.32 1.265 'International Tables Vol C Tables 4.2.6.8 and 6.1.1.4'
N N 0.006 0.003 'International Tables Vol C Tables 4.2.6.8 and 6.1.1.4'

loop_
_exptl_crystal_face_index_h
_exptl_crystal_face_index_k
_exptl_crystal_face_index_l
_exptl_crystal_face_perp_dist
0 4 1 0.011
-2 -2 -1 0.229
4 5 2 0.154
0 -4 -1 0.134
0 0 -1 0.044
5 3 0 0.221
-5 -3 -5 0.231
0 0 1 0.068
3 2 5 0.202

loop_
_geom_angle_atom_site_label_1
_geom_angle_atom_site_label_2
_geom_angle_atom_site_label_3
_geom_angle
N2 Cu1 N3 81.4(7)
N2 Cu1 N1 80.5(8)
N3 Cu1 N1 159.1(6)
N2 Cu1 Cl2 150.0(5)
N3 Cu1 Cl2 93.5(5)
N1 Cu1 Cl2 96.9(6)
N2 Cu1 Cl1 106.8(5)
N3 Cu1 Cl1 95.8(5)
N1 Cu1 Cl1 99.3(5)
Cl2 Cu1 Cl1 103.1(2)
C20 N1 C1 110(2)
C20 N1 Cu1 135.0(17)
C1 N1 Cu1 115.0(15)
C2 N2 C3 130.1(18)
C2 N2 Cu1 112.0(16)
C3 N2 Cu1 117.4(14)
C4 N3 Cu1 112.3(12)
C4 N3 H1 92
Cu1 N3 H1 134.7
C17 C1 N1 125(2)
C17 C1 C2 126(2)
N1 C1 C2 108.5(19)
N2 C2 C1 124(2)
N2 C2 H14 118.1
C1 C2 H14 118.1
N2 C3 C11 114.5(18)
N2 C3 C4 106.6(19)
C11 C3 C4 115.2(19)
N2 C3 H13 106.7
C11 C3 H13 106.7
C4 C3 H13 106.7
N3 C4 C5 114.3(18)
N3 C4 C3 106.9(15)
C5 C4 C3 112(2)
N3 C4 H7 107.7
C5 C4 H7 107.7
C3 C4 H7 107.7
C6 C5 C10 123(2)
C6 C5 C4 117(2)
C10 C5 C4 119(2)
C7 C6 C5 119(2)
C7 C6 H6 120.7
C5 C6 H6 120.7
C8 C7 C6 122(3)
C8 C7 H5 119.2
C6 C7 H5 119.2
C7 C8 C9 121(3)
C7 C8 H4 119.4
C9 C8 H4 119.4
C10 C9 C8 118(2)
C10 C9 H3 120.8
C8 C9 H3 120.8
C9 C10 C5 117(3)
C9 C10 H2 121.7
C5 C10 H2 121.7
C16 C11 C12 115(2)
C16 C11 C3 120(2)
C12 C11 C3 123(2)
C13 C12 C11 119(2)
C13 C12 H12 120.3
C11 C12 H12 120.3
C14 C13 C12 123(2)
C14 C13 H11 118.5
C12 C13 H11 118.5
C13 C14 C15 115(3)
C13 C14 H10 122.4
C15 C14 H10 122.4
C16 C15 C14 122(3)
C16 C15 H9 118.8
C14 C15 H9 118.8
C15 C16 C11 123(3)
C15 C16 H8 118.7
C11 C16 H8 118.7
C18 C17 C1 117(2)
C18 C17 H18 121.3
C1 C17 H18 121.3
C17 C18 C19 126(2)
C17 C18 H17 117.2
C19 C18 H17 117.2
C18 C19 C20 106(2)
C18 C19 H16 127
C20 C19 H16 127
N1 C20 C19 135(2)
N1 C20 H15 112.3
C19 C20 H15 112.3

loop_
_geom_bond_atom_site_label_1
_geom_bond_atom_site_label_2
_geom_bond_distance
Cu1 N2 2.016(16)
Cu1 N3 2.023(18)
Cu1 N1 2.043(18)
Cu1 Cl2 2.281(6)
Cu1 Cl1 2.454(6)
N1 C20 1.22(3)
N1 C1 1.41(2)
N2 C2 1.30(2)
N2 C3 1.44(3)
N3 C4 1.51(3)
N3 H1 1.0843
C1 C17 1.32(3)
C1 C2 1.44(3)
C2 H14 0.93
C3 C11 1.52(3)
C3 C4 1.59(3)
C3 H13 0.98
C4 C5 1.51(3)
C4 H7 0.98
C5 C6 1.41(3)
C5 C10 1.42(3)
C6 C7 1.37(3)
C6 H6 0.93
C7 C8 1.35(3)
C7 H5 0.93
C8 C9 1.48(3)
C8 H4 0.93
C9 C10 1.42(3)
C9 H3 0.93
C10 H2 0.93
C11 C16 1.38(3)
C11 C12 1.42(3)
C12 C13 1.38(3)
C12 H12 0.93
C13 C14 1.37(3)
C13 H11 0.93
C14 C15 1.39(3)
C14 H10 0.93
C15 C16 1.32(3)
C15 H9 0.93
C16 H8 0.93
C17 C18 1.29(3)
C17 H18 0.93
C18 C19 1.42(3)
C18 H17 0.93
C19 C20 1.43(3)
C19 H16 0.93
C20 H15 0.93

loop_
_geom_torsion_atom_site_label_1
_geom_torsion_atom_site_label_2
_geom_torsion_atom_site_label_3
_geom_torsion_atom_site_label_4
_geom_torsion
C20 N1 C1 C17 -4(3)
Cu1 N1 C1 C17 178.5(17)
C20 N1 C1 C2 -180(2)
Cu1 N1 C1 C2 2(2)
C3 N2 C2 C1 178(2)
Cu1 N2 C2 C1 6(3)
C17 C1 C2 N2 178(2)
N1 C1 C2 N2 -5(3)
C2 N2 C3 C11 88(3)
Cu1 N2 C3 C11 -100.3(18)
C2 N2 C3 C4 -144(2)
Cu1 N2 C3 C4 28(2)
Cu1 N3 C4 C5 162.6(14)
Cu1 N3 C4 C3 38(2)
N2 C3 C4 N3 -41(2)
C11 C3 C4 N3 87(2)
N2 C3 C4 C5 -167.0(17)
C11 C3 C4 C5 -39(2)
N3 C4 C5 C6 -167.6(17)
C3 C4 C5 C6 -46(3)
N3 C4 C5 C10 23(3)
C3 C4 C5 C10 144.6(19)
C10 C5 C6 C7 -5(3)
C4 C5 C6 C7 -174(2)
C5 C6 C7 C8 0(4)
C6 C7 C8 C9 5(4)
C7 C8 C9 C10 -5(4)
C8 C9 C10 C5 0(3)
C6 C5 C10 C9 5(3)
C4 C5 C10 C9 174(2)
N2 C3 C11 C16 -92(3)
C4 C3 C11 C16 144(2)
N2 C3 C11 C12 70(3)
C4 C3 C11 C12 -54(3)
C16 C11 C12 C13 -14(3)
C3 C11 C12 C13 -177(2)
C11 C12 C13 C14 6(4)
C12 C13 C14 C15 -2(3)
C13 C14 C15 C16 7(4)
C14 C15 C16 C11 -16(4)
C12 C11 C16 C15 20(4)
C3 C11 C16 C15 -177(2)
N1 C1 C17 C18 5(3)
C2 C1 C17 C18 -179(2)
C1 C17 C18 C19 -6(3)
C17 C18 C19 C20 4(3)
C1 N1 C20 C19 3(4)
Cu1 N1 C20 C19 179.6(16)
C18 C19 C20 N1 -3(4)
